data_2210701
loop_
_publ_author_name
'Rauf, M. Khawar'
'Badshah, Amin'
'Bolte, Michael'

_publ_section_title
;
 1-(2,6-Dichlorobenzoyl)-3-[(3-trifluoromethyl)phenyl]thiourea
;
_journal_coeditor_code LH2169
_journal_issue 10
_journal_name_full 'Acta Crystallographica Section E'
_journal_page_first o4299
_journal_page_last o4301
_journal_paper_doi 10.1107/S1600536806035185
_journal_volume 62
_journal_year 2006
_chemical_formula_iupac 'C15 H9 Cl2 F3 N2 O S'
_chemical_formula_moiety 'C15 H9 Cl2 F3 N2 O S'
_chemical_formula_sum 'C15 H9 Cl2 F3 N2 O S'
_chemical_formula_weight 393.20
_chemical_name_common
;
1-(2,6-Dichlorobenzoyl)-3-[(3-trifluoromethyl)phenyl]thiourea
;
_chemical_name_systematic
;
1-(2,6-Dichlorobenzoyl)-3-[(3-trifluoromethyl)phenyl]thiourea
;
_space_group_IT_number 14
_symmetry_cell_setting monoclinic
_symmetry_space_group_name_Hall '-P 2ybc'
_symmetry_space_group_name_H-M 'P 1 21/c 1'
_atom_sites_solution_hydrogens geom
_atom_sites_solution_primary direct
_atom_sites_solution_secondary difmap
_audit_creation_method SHELXL97
_cell_angle_alpha 90.00
_cell_angle_beta 114.358(5)
_cell_angle_gamma 90.00
_cell_formula_units_Z 8
_cell_length_a 16.1754(12)
_cell_length_b 13.6250(13)
_cell_length_c 16.2839(12)
_cell_measurement_reflns_used 11595
_cell_measurement_temperature 173(2)
_cell_measurement_theta_max 25.8
_cell_measurement_theta_min 3.6
_cell_volume 3269.4(5)
_computing_cell_refinement X-AREA
_computing_data_collection 'X-AREA (Stoe & Cie, 2001)'
_computing_data_reduction X-AREA
_computing_molecular_graphics 'XP in SHELXTL-Plus (Sheldrick, 1991)'
_computing_publication_material SHELXL97
_computing_structure_refinement 'SHELXL97 (Sheldrick, 1997)'
_computing_structure_solution 'SHELXS97 (Sheldrick, 1997)'
_diffrn_ambient_temperature 173(2)
_diffrn_measured_fraction_theta_full 1.000
_diffrn_measured_fraction_theta_max 1.000
_diffrn_measurement_device_type 'Stoe IPDSII two-circle'
_diffrn_measurement_method \w
_diffrn_radiation_monochromator graphite
_diffrn_radiation_source 'fine-focus sealed tube'
_diffrn_radiation_type MoK\a
_diffrn_radiation_wavelength 0.71073
_diffrn_reflns_av_R_equivalents 0.0624
_diffrn_reflns_av_sigmaI/netI 0.0569
_diffrn_reflns_limit_h_max 17
_diffrn_reflns_limit_h_min -19
_diffrn_reflns_limit_k_max 16
_diffrn_reflns_limit_k_min 0
_diffrn_reflns_limit_l_max 19
_diffrn_reflns_limit_l_min 0
_diffrn_reflns_number 15119
_diffrn_reflns_theta_full 25.00
_diffrn_reflns_theta_max 25.35
_diffrn_reflns_theta_min 1.38
_diffrn_standards_number 0
_exptl_absorpt_coefficient_mu 0.561
_exptl_absorpt_correction_T_max 0.9565
_exptl_absorpt_correction_T_min 0.8818
_exptl_absorpt_correction_type multi-scan
_exptl_absorpt_process_details '(MULABS; Spek, 2003; Blessing, 1995)'
_exptl_crystal_colour colourless
_exptl_crystal_density_diffrn 1.598
_exptl_crystal_density_method 'not measured'
_exptl_crystal_description plate
_exptl_crystal_F_000 1584
_exptl_crystal_size_max 0.23
_exptl_crystal_size_mid 0.20
_exptl_crystal_size_min 0.08
_refine_diff_density_max 0.535
_refine_diff_density_min -0.389
_refine_ls_extinction_coef 0.0029(3)
_refine_ls_extinction_expression Fc^*^=kFc[1+0.001xFc^2^\l^3^/sin(2\q)]^-1/4^
_refine_ls_extinction_method 'SHELXL97 (Sheldrick, 1997)'
_refine_ls_goodness_of_fit_ref 1.190
_refine_ls_hydrogen_treatment constr
_refine_ls_matrix_type full
_refine_ls_number_parameters 434
_refine_ls_number_reflns 5993
_refine_ls_number_restraints 0
_refine_ls_restrained_S_all 1.190
_refine_ls_R_factor_all 0.0888
_refine_ls_R_factor_gt 0.0674
_refine_ls_shift/su_max 0.000
_refine_ls_shift/su_mean 0.000
_refine_ls_structure_factor_coef Fsqd
_refine_ls_weighting_details 'calc w = 1/[\s^2^(Fo^2^)+(0.0048P)^2^+19.2275P] where P=(Fo^2^+2Fc^2^)/3'
_refine_ls_weighting_scheme calc
_refine_ls_wR_factor_gt 0.1494
_refine_ls_wR_factor_ref 0.1551
_reflns_number_gt 4655
_reflns_number_total 5993
_reflns_threshold_expression I>2\s(I)
_cod_data_source_file lh2169.cif
_cod_data_source_block I
_cod_depositor_comments
;
The following automatic conversions were performed:
'_symmetry_cell_setting' value 'Monoclinic' changed to 'monoclinic'
according to '/home/saulius/struct/CIF-dictionaries/cif_core.dic'
dictionary named 'cif_core.dic' version 2.4.1 from 2010-06-29.

Automatic conversion script
Id: cif_fix_enum 1527 2010-12-29 10:47:43Z saulius 

The following automatic conversions were performed:

'_symmetry_cell_setting' value 'Monoclinic' changed to 'monoclinic'
according to /home/saulius/struct/CIF-dictionaries/cif_core.dic
dictionary named 'cif_core.dic' version 2.4.1 from 2010-06-29.

Automatic conversion script
Id: cif_fix_values 1715 2011-07-08 13:25:40Z adriana 
;
_cod_original_sg_symbol_H-M 'P 21/c'
_cod_database_code 2210701
_cod_database_fobs_code 2210701

loop_
_symmetry_equiv_pos_as_xyz
'x, y, z'
'-x, y+1/2, -z+1/2'
'-x, -y, -z'
'x, -y-1/2, z-1/2'

loop_
_atom_site_type_symbol
_atom_site_label
_atom_site_fract_x
_atom_site_fract_y
_atom_site_fract_z
_atom_site_U_iso_or_equiv
_atom_site_adp_type
_atom_site_calc_flag
_atom_site_refinement_flags
_atom_site_occupancy
C C1 0.4912(3) 0.2492(4) 0.4895(3) 0.0181(11) Uani d . 1
O O1 0.4582(2) 0.1754(3) 0.4447(2) 0.0233(8) Uani d . 1
N N1 0.4440(3) 0.3331(3) 0.4859(3) 0.0168(9) Uani d . 1
H H1 0.4747 0.3806 0.5222 0.020 Uiso calc R 1
C C2 0.3517(3) 0.3535(4) 0.4310(3) 0.0176(10) Uani d . 1
S S1 0.30771(9) 0.45945(10) 0.44664(9) 0.0230(3) Uani d . 1
N N2 0.3083(3) 0.2844(3) 0.3704(3) 0.0202(10) Uani d . 1
H H2 0.3403 0.2331 0.3681 0.024 Uiso calc R 1
C C11 0.5907(3) 0.2538(4) 0.5542(3) 0.0169(10) Uani d . 1
C C12 0.6198(4) 0.2260(4) 0.6449(3) 0.0210(11) Uani d . 1
C C13 0.7109(4) 0.2278(5) 0.7031(4) 0.0317(14) Uani d . 1
H H13 0.7298 0.2073 0.7639 0.038 Uiso calc R 1
C C14 0.7744(4) 0.2598(5) 0.6719(4) 0.0340(15) Uani d . 1
H H14 0.8367 0.2632 0.7121 0.041 Uiso calc R 1
C C15 0.7472(4) 0.2869(4) 0.5820(4) 0.0291(13) Uani d . 1
H H15 0.7907 0.3077 0.5605 0.035 Uiso calc R 1
C C16 0.6557(4) 0.2829(4) 0.5243(3) 0.0198(11) Uani d . 1
Cl Cl1 0.53867(10) 0.18932(13) 0.68302(9) 0.0354(4) Uani d . 1
Cl Cl2 0.62157(9) 0.31470(10) 0.41169(9) 0.0256(3) Uani d . 1
C C21 0.2138(3) 0.2858(4) 0.3084(3) 0.0209(11) Uani d . 1
C C22 0.1653(3) 0.1999(4) 0.2986(3) 0.0221(11) Uani d . 1
H H22 0.1934 0.1443 0.3345 0.027 Uiso calc R 1
C C23 0.0746(4) 0.1948(4) 0.2358(4) 0.0252(12) Uani d . 1
C C24 0.0336(4) 0.2764(5) 0.1838(4) 0.0346(15) Uani d . 1
H H24 -0.0280 0.2737 0.1416 0.042 Uiso calc R 1
C C25 0.0833(4) 0.3615(5) 0.1941(4) 0.0367(15) Uani d . 1
H H25 0.0553 0.4169 0.1579 0.044 Uiso calc R 1
C C26 0.1741(4) 0.3682(5) 0.2567(4) 0.0300(13) Uani d . 1
H H26 0.2075 0.4273 0.2636 0.036 Uiso calc R 1
C C27 0.0229(4) 0.1028(5) 0.2294(5) 0.0388(16) Uani d . 1
F F1 -0.0030(4) 0.0947(4) 0.2972(4) 0.095(2) Uani d . 1
F F2 -0.0523(3) 0.0963(4) 0.1541(4) 0.0820(18) Uani d . 1
F F3 0.0706(3) 0.0219(3) 0.2338(3) 0.0603(13) Uani d . 1
C C1A 0.6742(3) 0.5986(4) 0.3072(3) 0.0171(10) Uani d . 1
O O1A 0.6653(2) 0.5993(3) 0.2285(2) 0.0259(9) Uani d . 1
C C2A 0.5138(3) 0.5511(4) 0.2789(3) 0.0167(10) Uani d . 1
S S1A 0.44833(9) 0.51787(10) 0.33068(8) 0.0213(3) Uani d . 1
N N1A 0.6064(3) 0.5703(3) 0.3323(3) 0.0176(9) Uani d . 1
H H1A 0.6233 0.5629 0.3907 0.021 Uiso calc R 1
N N2A 0.4884(3) 0.5620(3) 0.1889(3) 0.0197(9) Uani d . 1
H H2A 0.5316 0.5774 0.1717 0.024 Uiso calc R 1
C C11A 0.7603(3) 0.6319(4) 0.3848(3) 0.0201(11) Uani d . 1
C C12A 0.7714(4) 0.7308(4) 0.4093(4) 0.0254(12) Uani d . 1
C C13A 0.8502(4) 0.7646(5) 0.4804(4) 0.0374(15) Uani d . 1
H H13A 0.8565 0.8319 0.4970 0.045 Uiso calc R 1
C C14A 0.9193(4) 0.6981(5) 0.5262(4) 0.0378(16) Uani d . 1
H H14A 0.9733 0.7203 0.5742 0.045 Uiso calc R 1
C C15A 0.9102(4) 0.6006(5) 0.5027(4) 0.0352(15) Uani d . 1
H H15A 0.9575 0.5556 0.5347 0.042 Uiso calc R 1
C C16A 0.8313(3) 0.5677(4) 0.4317(4) 0.0223(11) Uani d . 1
Cl Cl1A 0.68536(11) 0.81353(12) 0.35141(13) 0.0433(4) Uani d . 1
Cl Cl2A 0.82049(10) 0.44332(11) 0.40404(12) 0.0392(4) Uani d . 1
C C21A 0.3993(3) 0.5512(4) 0.1191(3) 0.0189(11) Uani d . 1
C C22A 0.3215(3) 0.5811(4) 0.1285(3) 0.0211(11) Uani d . 1
H H22A 0.3251 0.6077 0.1839 0.025 Uiso calc R 1
C C23A 0.2377(3) 0.5712(4) 0.0544(3) 0.0201(11) Uani d . 1
C C24A 0.2311(4) 0.5359(4) -0.0286(4) 0.0260(12) Uani d . 1
H H24A 0.1740 0.5323 -0.0788 0.031 Uiso calc R 1
C C25A 0.3099(4) 0.5062(4) -0.0360(4) 0.0275(13) Uani d . 1
H H25A 0.3066 0.4807 -0.0916 0.033 Uiso calc R 1
C C26A 0.3935(4) 0.5135(4) 0.0373(4) 0.0226(11) Uani d . 1
H H26A 0.4469 0.4926 0.0317 0.027 Uiso calc R 1
C C27A 0.1544(4) 0.6051(5) 0.0649(4) 0.0285(13) Uani d . 1
F F1A 0.1407(3) 0.7028(3) 0.0518(4) 0.0675(14) Uani d . 1
F F2A 0.0785(2) 0.5633(4) 0.0074(3) 0.0676(15) Uani d . 1
F F3A 0.1574(2) 0.5900(4) 0.1465(3) 0.0522(12) Uani d . 1

loop_
_atom_site_aniso_label
_atom_site_aniso_U_11
_atom_site_aniso_U_22
_atom_site_aniso_U_33
_atom_site_aniso_U_12
_atom_site_aniso_U_13
_atom_site_aniso_U_23
C1 0.016(3) 0.024(3) 0.013(2) -0.005(2) 0.006(2) -0.004(2)
O1 0.0196(19) 0.019(2) 0.0246(19) 0.0011(15) 0.0022(15) -0.0082(16)
N1 0.015(2) 0.015(2) 0.018(2) -0.0013(17) 0.0038(17) -0.0036(17)
C2 0.021(3) 0.020(3) 0.013(2) 0.000(2) 0.009(2) 0.002(2)
S1 0.0246(7) 0.0240(7) 0.0184(6) 0.0080(6) 0.0069(5) -0.0017(5)
N2 0.008(2) 0.023(2) 0.021(2) 0.0033(17) -0.0012(17) -0.0034(18)
C11 0.015(2) 0.017(3) 0.015(2) 0.004(2) 0.003(2) 0.004(2)
C12 0.024(3) 0.024(3) 0.014(2) 0.001(2) 0.006(2) 0.000(2)
C13 0.030(3) 0.035(4) 0.018(3) 0.004(3) -0.002(2) 0.004(2)
C14 0.017(3) 0.046(4) 0.030(3) 0.000(3) 0.000(2) -0.008(3)
C15 0.020(3) 0.032(3) 0.037(3) -0.004(2) 0.013(2) -0.003(3)
C16 0.024(3) 0.016(3) 0.021(3) 0.001(2) 0.011(2) -0.003(2)
Cl1 0.0369(8) 0.0481(10) 0.0233(7) -0.0093(7) 0.0147(6) 0.0030(7)
Cl2 0.0319(7) 0.0270(7) 0.0212(6) 0.0014(6) 0.0142(6) 0.0029(5)
C21 0.013(3) 0.031(3) 0.014(2) 0.009(2) 0.001(2) 0.001(2)
C22 0.019(3) 0.023(3) 0.021(3) 0.004(2) 0.005(2) 0.001(2)
C23 0.022(3) 0.029(3) 0.026(3) 0.001(2) 0.011(2) -0.004(2)
C24 0.026(3) 0.044(4) 0.025(3) 0.006(3) 0.001(2) 0.004(3)
C25 0.030(3) 0.033(4) 0.030(3) 0.012(3) -0.004(3) 0.006(3)
C26 0.027(3) 0.030(3) 0.024(3) 0.002(3) 0.001(2) 0.004(2)
C27 0.023(3) 0.042(4) 0.048(4) 0.000(3) 0.011(3) -0.008(3)
F1 0.120(5) 0.091(4) 0.121(5) -0.058(4) 0.098(4) -0.034(4)
F2 0.034(2) 0.059(3) 0.100(4) -0.013(2) -0.026(2) -0.006(3)
F3 0.036(2) 0.034(2) 0.100(4) -0.0015(18) 0.017(2) -0.004(2)
C1A 0.013(2) 0.017(3) 0.019(2) -0.002(2) 0.005(2) 0.001(2)
O1A 0.0180(19) 0.042(2) 0.0163(18) -0.0030(17) 0.0057(15) 0.0012(17)
C2A 0.017(2) 0.016(3) 0.018(2) -0.002(2) 0.008(2) 0.001(2)
S1A 0.0162(6) 0.0300(8) 0.0174(6) -0.0042(5) 0.0067(5) 0.0037(5)
N1A 0.011(2) 0.026(2) 0.0140(19) -0.0035(17) 0.0031(16) -0.0024(18)
N2A 0.016(2) 0.027(2) 0.016(2) -0.0041(18) 0.0063(17) -0.0006(18)
C11A 0.016(3) 0.027(3) 0.016(2) -0.006(2) 0.006(2) -0.003(2)
C12A 0.020(3) 0.028(3) 0.028(3) 0.000(2) 0.011(2) -0.002(2)
C13A 0.036(4) 0.033(4) 0.038(3) -0.007(3) 0.011(3) -0.016(3)
C14A 0.023(3) 0.051(4) 0.030(3) -0.011(3) 0.001(3) -0.012(3)
C15A 0.020(3) 0.045(4) 0.029(3) 0.003(3) -0.002(2) 0.006(3)
C16A 0.015(3) 0.024(3) 0.026(3) -0.003(2) 0.006(2) 0.002(2)
Cl1A 0.0308(8) 0.0281(8) 0.0666(11) 0.0078(7) 0.0156(8) -0.0044(8)
Cl2A 0.0279(8) 0.0256(8) 0.0530(9) 0.0014(6) 0.0057(7) 0.0020(7)
C21A 0.021(3) 0.017(3) 0.019(2) -0.004(2) 0.009(2) 0.001(2)
C22A 0.020(3) 0.021(3) 0.017(2) -0.003(2) 0.003(2) 0.001(2)
C23A 0.015(2) 0.023(3) 0.020(2) -0.001(2) 0.004(2) 0.005(2)
C24A 0.022(3) 0.029(3) 0.018(3) -0.002(2) -0.001(2) 0.000(2)
C25A 0.031(3) 0.031(3) 0.018(3) -0.010(3) 0.006(2) -0.005(2)
C26A 0.025(3) 0.019(3) 0.027(3) -0.002(2) 0.014(2) -0.002(2)
C27A 0.018(3) 0.034(3) 0.027(3) -0.001(2) 0.004(2) 0.003(3)
F1A 0.057(3) 0.043(3) 0.120(4) 0.023(2) 0.055(3) 0.023(3)
F2A 0.0163(19) 0.112(4) 0.063(3) -0.014(2) 0.0053(18) -0.034(3)
F3A 0.031(2) 0.092(4) 0.041(2) 0.018(2) 0.0216(17) 0.017(2)

loop_
_atom_type_symbol
_atom_type_description
_atom_type_scat_dispersion_real
_atom_type_scat_dispersion_imag
_atom_type_scat_source
C C 0.0033 0.0016 'International Tables Vol C Tables 4.2.6.8 and 6.1.1.4'
H H 0.0000 0.0000 'International Tables Vol C Tables 4.2.6.8 and 6.1.1.4'
Cl Cl 0.1484 0.1585 'International Tables Vol C Tables 4.2.6.8 and 6.1.1.4'
F F 0.0171 0.0103 'International Tables Vol C Tables 4.2.6.8 and 6.1.1.4'
N N 0.0061 0.0033 'International Tables Vol C Tables 4.2.6.8 and 6.1.1.4'
O O 0.0106 0.0060 'International Tables Vol C Tables 4.2.6.8 and 6.1.1.4'
S S 0.1246 0.1234 'International Tables Vol C Tables 4.2.6.8 and 6.1.1.4'

loop_
_geom_angle_atom_site_label_1
_geom_angle_atom_site_label_2
_geom_angle_atom_site_label_3
_geom_angle
O1 C1 N1 124.2(5)
O1 C1 C11 121.6(5)
N1 C1 C11 114.2(4)
C1 N1 C2 128.2(4)
C1 N1 H1 115.9
C2 N1 H1 115.9
N2 C2 N1 115.1(4)
N2 C2 S1 126.4(4)
N1 C2 S1 118.5(4)
C2 N2 C21 126.2(5)
C2 N2 H2 116.9
C21 N2 H2 116.9
C16 C11 C12 118.2(5)
C16 C11 C1 120.6(4)
C12 C11 C1 121.1(5)
C13 C12 C11 121.0(5)
C13 C12 Cl1 120.4(4)
C11 C12 Cl1 118.6(4)
C12 C13 C14 119.5(5)
C12 C13 H13 120.2
C14 C13 H13 120.2
C13 C14 C15 120.4(5)
C13 C14 H14 119.8
C15 C14 H14 119.8
C16 C15 C14 119.1(5)
C16 C15 H15 120.5
C14 C15 H15 120.5
C11 C16 C15 121.7(5)
C11 C16 Cl2 119.0(4)
C15 C16 Cl2 119.3(4)
C22 C21 C26 121.1(5)
C22 C21 N2 117.2(5)
C26 C21 N2 121.7(5)
C21 C22 C23 120.0(5)
C21 C22 H22 120.0
C23 C22 H22 120.0
C24 C23 C22 119.9(5)
C24 C23 C27 121.3(5)
C22 C23 C27 118.8(5)
C25 C24 C23 119.4(5)
C25 C24 H24 120.3
C23 C24 H24 120.3
C24 C25 C26 121.7(6)
C24 C25 H25 119.2
C26 C25 H25 119.2
C21 C26 C25 118.0(6)
C21 C26 H26 121.0
C25 C26 H26 121.0
F2 C27 F3 106.6(6)
F2 C27 F1 106.1(6)
F3 C27 F1 105.0(6)
F2 C27 C23 113.3(6)
F3 C27 C23 113.4(5)
F1 C27 C23 111.7(6)
O1A C1A N1A 123.3(4)
O1A C1A C11A 122.6(4)
N1A C1A C11A 114.1(4)
N2A C2A N1A 114.7(4)
N2A C2A S1A 127.1(4)
N1A C2A S1A 118.2(4)
C1A N1A C2A 130.0(4)
C1A N1A H1A 115.0
C2A N1A H1A 115.0
C2A N2A C21A 127.3(4)
C2A N2A H2A 116.4
C21A N2A H2A 116.4
C16A C11A C12A 118.0(5)
C16A C11A C1A 122.4(5)
C12A C11A C1A 119.5(5)
C11A C12A C13A 121.3(5)
C11A C12A Cl1A 119.5(4)
C13A C12A Cl1A 119.2(5)
C14A C13A C12A 119.0(6)
C14A C13A H13A 120.5
C12A C13A H13A 120.5
C15A C14A C13A 120.7(6)
C15A C14A H14A 119.6
C13A C14A H14A 119.6
C14A C15A C16A 119.8(6)
C14A C15A H15A 120.1
C16A C15A H15A 120.1
C11A C16A C15A 121.1(5)
C11A C16A Cl2A 119.7(4)
C15A C16A Cl2A 119.1(4)
C22A C21A C26A 120.4(5)
C22A C21A N2A 122.9(5)
C26A C21A N2A 116.6(5)
C21A C22A C23A 118.3(5)
C21A C22A H22A 120.8
C23A C22A H22A 120.8
C24A C23A C22A 121.8(5)
C24A C23A C27A 120.2(5)
C22A C23A C27A 117.9(5)
C25A C24A C23A 118.6(5)
C25A C24A H24A 120.7
C23A C24A H24A 120.7
C24A C25A C26A 120.4(5)
C24A C25A H25A 119.8
C26A C25A H25A 119.8
C25A C26A C21A 120.4(5)
C25A C26A H26A 119.8
C21A C26A H26A 119.8
F3A C27A F2A 106.4(5)
F3A C27A F1A 104.3(5)
F2A C27A F1A 105.5(5)
F3A C27A C23A 113.8(5)
F2A C27A C23A 113.6(5)
F1A C27A C23A 112.4(5)

loop_
_geom_bond_atom_site_label_1
_geom_bond_atom_site_label_2
_geom_bond_distance
_geom_bond_publ_flag
C1 O1 1.227(6) y
C1 N1 1.363(7) y
C1 C11 1.518(7) y
N1 C2 1.416(6) y
N1 H1 0.8800 ?
C2 N2 1.334(7) y
C2 S1 1.675(5) y
N2 C21 1.443(6) y
N2 H2 0.8800 ?
C11 C16 1.385(7) ?
C11 C12 1.405(7) ?
C12 C13 1.385(8) ?
C12 Cl1 1.740(6) ?
C13 C14 1.391(9) ?
C13 H13 0.9500 ?
C14 C15 1.393(9) ?
C14 H14 0.9500 ?
C15 C16 1.390(8) ?
C15 H15 0.9500 ?
C16 Cl2 1.738(5) ?
C21 C22 1.382(8) ?
C21 C26 1.391(8) ?
C22 C23 1.401(7) ?
C22 H22 0.9500 ?
C23 C24 1.389(8) ?
C23 C27 1.487(9) ?
C24 C25 1.380(9) ?
C24 H24 0.9500 ?
C25 C26 1.404(8) ?
C25 H25 0.9500 ?
C26 H26 0.9500 ?
C27 F2 1.327(8) ?
C27 F3 1.330(8) ?
C27 F1 1.337(8) ?
C1A O1A 1.230(6) y
C1A N1A 1.374(6) y
C1A C11A 1.515(7) y
C2A N2A 1.357(6) y
C2A N1A 1.412(6) y
C2A S1A 1.666(5) y
N1A H1A 0.8800 ?
N2A C21A 1.428(6) y
N2A H2A 0.8800 ?
C11A C16A 1.395(8) ?
C11A C12A 1.396(8) ?
C12A C13A 1.401(8) ?
C12A Cl1A 1.736(6) ?
C13A C14A 1.393(10) ?
C13A H13A 0.9500 ?
C14A C15A 1.373(10) ?
C14A H14A 0.9500 ?
C15A C16A 1.396(8) ?
C15A H15A 0.9500 ?
C16A Cl2A 1.743(6) ?
C21A C22A 1.391(7) ?
C21A C26A 1.394(7) ?
C22A C23A 1.402(7) ?
C22A H22A 0.9500 ?
C23A C24A 1.396(8) ?
C23A C27A 1.499(8) ?
C24A C25A 1.390(8) ?
C24A H24A 0.9500 ?
C25A C26A 1.390(8) ?
C25A H25A 0.9500 ?
C26A H26A 0.9500 ?
C27A F3A 1.325(7) ?
C27A F2A 1.326(7) ?
C27A F1A 1.353(7) ?

loop_
_geom_hbond_atom_site_label_D
_geom_hbond_atom_site_label_H
_geom_hbond_atom_site_label_A
_geom_hbond_site_symmetry_A
_geom_hbond_distance_DH
_geom_hbond_distance_HA
_geom_hbond_distance_DA
_geom_hbond_angle_DHA
N1 H1 S1A 3_666 0.88 2.60 3.434(4) 159.3
N2 H2 O1 . 0.88 1.96 2.670(5) 136.5
N2 H2 O1A 2_645 0.88 2.38 3.115(6) 140.6
N1A H1A S1 3_666 0.88 2.43 3.305(4) 171.7
N2A H2A O1A . 0.88 1.99 2.709(6) 137.8
N2A H2A O1 2_655 0.88 2.38 3.070(6) 135.5

loop_
_geom_torsion_atom_site_label_1
_geom_torsion_atom_site_label_2
_geom_torsion_atom_site_label_3
_geom_torsion_atom_site_label_4
_geom_torsion
O1 C1 N1 C2 -1.5(8)
C11 C1 N1 C2 178.0(4)
C1 N1 C2 N2 -6.0(7)
C1 N1 C2 S1 174.4(4)
N1 C2 N2 C21 178.1(5)
S1 C2 N2 C21 -2.3(8)
O1 C1 C11 C16 87.4(7)
N1 C1 C11 C16 -92.1(6)
O1 C1 C11 C12 -90.6(7)
N1 C1 C11 C12 89.9(6)
C16 C11 C12 C13 0.1(8)
C1 C11 C12 C13 178.2(5)
C16 C11 C12 Cl1 180.0(4)
C1 C11 C12 Cl1 -1.9(7)
C11 C12 C13 C14 1.5(9)
Cl1 C12 C13 C14 -178.3(5)
C12 C13 C14 C15 -2.1(10)
C13 C14 C15 C16 1.0(10)
C12 C11 C16 C15 -1.2(8)
C1 C11 C16 C15 -179.3(5)
C12 C11 C16 Cl2 178.4(4)
C1 C11 C16 Cl2 0.3(7)
C14 C15 C16 C11 0.7(9)
C14 C15 C16 Cl2 -178.9(5)
C2 N2 C21 C22 -135.7(5)
C2 N2 C21 C26 47.8(8)
C26 C21 C22 C23 0.0(8)
N2 C21 C22 C23 -176.5(5)
C21 C22 C23 C24 -0.3(8)
C21 C22 C23 C27 -177.5(5)
C22 C23 C24 C25 0.7(9)
C27 C23 C24 C25 177.8(6)
C23 C24 C25 C26 -0.8(10)
C22 C21 C26 C25 -0.2(9)
N2 C21 C26 C25 176.3(5)
C24 C25 C26 C21 0.5(10)
C24 C23 C27 F2 19.4(9)
C22 C23 C27 F2 -163.4(6)
C24 C23 C27 F3 141.1(6)
C22 C23 C27 F3 -41.7(8)
C24 C23 C27 F1 -100.5(7)
C22 C23 C27 F1 76.7(7)
O1A C1A N1A C2A -10.1(9)
C11A C1A N1A C2A 168.1(5)
N2A C2A N1A C1A 0.4(8)
S1A C2A N1A C1A -179.9(4)
N1A C2A N2A C21A -177.6(5)
S1A C2A N2A C21A 2.8(8)
O1A C1A C11A C16A -90.3(7)
N1A C1A C11A C16A 91.5(6)
O1A C1A C11A C12A 87.6(7)
N1A C1A C11A C12A -90.7(6)
C16A C11A C12A C13A -1.7(8)
C1A C11A C12A C13A -179.7(5)
C16A C11A C12A Cl1A 179.0(4)
C1A C11A C12A Cl1A 1.0(7)
C11A C12A C13A C14A 1.1(9)
Cl1A C12A C13A C14A -179.6(5)
C12A C13A C14A C15A -0.5(10)
C13A C14A C15A C16A 0.5(10)
C12A C11A C16A C15A 1.7(8)
C1A C11A C16A C15A 179.6(5)
C12A C11A C16A Cl2A 179.7(4)
C1A C11A C16A Cl2A -2.4(7)
C14A C15A C16A C11A -1.1(9)
C14A C15A C16A Cl2A -179.1(5)
C2A N2A C21A C22A 37.2(8)
C2A N2A C21A C26A -146.3(5)
C26A C21A C22A C23A 0.8(8)
N2A C21A C22A C23A 177.2(5)
C21A C22A C23A C24A -2.5(8)
C21A C22A C23A C27A -179.1(5)
C22A C23A C24A C25A 2.7(8)
C27A C23A C24A C25A 179.3(5)
C23A C24A C25A C26A -1.3(9)
C24A C25A C26A C21A -0.3(9)
C22A C21A C26A C25A 0.6(8)
N2A C21A C26A C25A -176.0(5)
C24A C23A C27A F3A 148.0(6)
C22A C23A C27A F3A -35.3(7)
C24A C23A C27A F2A 26.0(8)
C22A C23A C27A F2A -157.3(5)
C24A C23A C27A F1A -93.8(7)
C22A C23A C27A F1A 82.9(6)

loop_
_cod_related_entry_id
_cod_related_entry_database
_cod_related_entry_code
1 ChemSpider 24736232
